data_4326927
loop_
_publ_author_name
'Rudolf J. Wehmschulte'
'Lukasz Wojtas'

_publ_contact_author_address
;Department of Chemistry
Florida Institute of Technology
150 W. University Boulevard
Melborne, FL 32901
USA
;
_publ_contact_author_email rwehmsch@fit.edu
_publ_contact_author_name 'Rudolf J. Wehmschulte'
_publ_contact_author_phone '321 674 7659'
_publ_section_title
;
 Cationic Ethylzinc Compound: A Benzene Complex with Catalytic Activity in
 Hydroamination and Hydrosilylation Reactions
;
_journal_name_full 'Inorganic Chemistry'
_journal_page_first 11300
_journal_page_last 11302
_journal_paper_doi 10.1021/ic201921d
_journal_volume 50
_journal_year 2011
_chemical_formula_moiety 'C52 H57 B11 Cl11 N3 Zn '
_chemical_formula_sum 'C52 H57 B11 Cl11 N3 Zn'
_chemical_formula_weight 1298.24
_chemical_name_systematic
;
 ?
;
_space_group_IT_number 2
_symmetry_cell_setting triclinic
_symmetry_space_group_name_Hall '-P 1'
_symmetry_space_group_name_H-M 'P -1'
_atom_sites_solution_hydrogens geom
_atom_sites_solution_primary direct
_atom_sites_solution_secondary difmap
_audit_creation_method SHELXL-97
_cell_angle_alpha 95.465(2)
_cell_angle_beta 107.795(3)
_cell_angle_gamma 117.551(2)
_cell_formula_units_Z 2
_cell_length_a 13.7222(4)
_cell_length_b 14.7137(4)
_cell_length_c 19.2699(8)
_cell_measurement_temperature 100(2)
_cell_volume 3152.8(2)
_computing_cell_refinement 'APEX2 (Bruker, 2010); SAINT (Bruker, 2009)'
_computing_data_collection 'APEX2 (Bruker, 2010)'
_computing_data_reduction 'SAINT (Bruker, 2009);XPREP(Sheldrick,2008)'
_computing_publication_material 'APEX2 (Bruker, 2010)'
_computing_structure_refinement 'SHELXL-97 (Sheldrick, 2008)'
_computing_structure_solution 'SHELXS-97 (Sheldrick, 2008)'
_diffrn_ambient_temperature 100(2)
_diffrn_measured_fraction_theta_full 0.959
_diffrn_measured_fraction_theta_max 0.959
_diffrn_measurement_device_type 'BRUKER SMART APEXII CCD'
_diffrn_measurement_method 'omega scans'
_diffrn_radiation_monochromator graphite
_diffrn_radiation_source 'fine-focus sealed tube'
_diffrn_radiation_type CuK\a
_diffrn_radiation_wavelength 1.54178
_diffrn_reflns_av_R_equivalents 0.0950
_diffrn_reflns_av_sigmaI/netI 0.1105
_diffrn_reflns_limit_h_max 16
_diffrn_reflns_limit_h_min -15
_diffrn_reflns_limit_k_max 17
_diffrn_reflns_limit_k_min -17
_diffrn_reflns_limit_l_max 22
_diffrn_reflns_limit_l_min -22
_diffrn_reflns_number 27330
_diffrn_reflns_theta_full 65.52
_diffrn_reflns_theta_max 65.52
_diffrn_reflns_theta_min 3.96
_exptl_absorpt_coefficient_mu 5.114
_exptl_absorpt_correction_T_max 0.4278
_exptl_absorpt_correction_T_min 0.3613
_exptl_absorpt_correction_type multi-scan
_exptl_absorpt_process_details 'SADABS; (Sheldrick, 2003)'
_exptl_crystal_colour colorless
_exptl_crystal_density_diffrn 1.368
_exptl_crystal_description block
_exptl_crystal_F_000 1324
_exptl_crystal_size_max 0.25
_exptl_crystal_size_mid 0.22
_exptl_crystal_size_min 0.20
_platon_squeeze_details
;
;
_refine_diff_density_max 1.307
_refine_diff_density_min -0.509
_refine_diff_density_rms 0.100
_refine_ls_extinction_method none
_refine_ls_goodness_of_fit_ref 1.035
_refine_ls_hydrogen_treatment constr
_refine_ls_matrix_type full
_refine_ls_number_parameters 723
_refine_ls_number_reflns 10441
_refine_ls_number_restraints 47
_refine_ls_restrained_S_all 1.042
_refine_ls_R_factor_all 0.0994
_refine_ls_R_factor_gt 0.0676
_refine_ls_shift/su_max 0.001
_refine_ls_shift/su_mean 0.000
_refine_ls_structure_factor_coef Fsqd
_refine_ls_weighting_details 'calc w=1/[\s^2^(Fo^2^)+(0.0638P)^2^+0.0000P] where P=(Fo^2^+2Fc^2^)/3'
_refine_ls_weighting_scheme calc
_refine_ls_wR_factor_gt 0.1554
_refine_ls_wR_factor_ref 0.1708
_reflns_number_gt 6732
_reflns_number_total 10441
_reflns_threshold_expression >2sigma(I)
_cod_data_source_file ic201921d_si_002_2.cif
_cod_data_source_block rjwpviii3c
_cod_original_cell_volume 3152.80(21)
_cod_database_code 4326927

loop_
_symmetry_equiv_pos_as_xyz
'x, y, z'
'-x, -y, -z'

loop_
_atom_site_label
_atom_site_type_symbol
_atom_site_fract_x
_atom_site_fract_y
_atom_site_fract_z
_atom_site_U_iso_or_equiv
_atom_site_adp_type
_atom_site_occupancy
_atom_site_symmetry_multiplicity
_atom_site_calc_flag
_atom_site_refinement_flags
_atom_site_disorder_assembly
_atom_site_disorder_group
Zn1 Zn 0.41198(6) 0.25111(6) 0.13717(4) 0.02507(17) Uani 1 1 d . . .
C1 C 0.3471(4) 0.2000(4) 0.0212(3) 0.0217(10) Uani 1 1 d . . .
B2 B 0.3124(5) 0.2788(4) -0.0291(3) 0.0229(11) Uani 1 1 d . . .
B3 B 0.4384(5) 0.2683(5) -0.0237(3) 0.0257(12) Uani 1 1 d . . .
B4 B 0.4010(5) 0.1370(5) -0.0218(3) 0.0304(13) Uani 1 1 d . . .
B5 B 0.2535(5) 0.0668(5) -0.0273(4) 0.0305(14) Uani 1 1 d . . .
B6 B 0.1991(5) 0.1554(5) -0.0307(4) 0.0283(13) Uani 1 1 d . . .
B7 B 0.1917(5) 0.1918(5) -0.1162(3) 0.0281(13) Uani 1 1 d . . .
B8 B 0.3413(5) 0.2630(5) -0.1113(3) 0.0247(12) Uani 1 1 d . . .
B9 B 0.3965(6) 0.1736(5) -0.1073(3) 0.0336(14) Uani 1 1 d . . .
B10 B 0.2814(6) 0.0489(5) -0.1092(4) 0.0351(14) Uani 1 1 d . . .
B11 B 0.2435(6) 0.1265(5) -0.1641(3) 0.0338(14) Uani 1 1 d . . .
B1 B 0.1542(6) 0.0582(5) -0.1152(4) 0.0315(14) Uani 1 1 d . . .
C3 C 0.3783(6) 0.4159(5) 0.2225(4) 0.0402(14) Uani 1 1 d . . .
H3A H 0.3877 0.4592 0.1861 0.048 Uiso 1 1 calc R . .
H3B H 0.4593 0.4390 0.2595 0.048 Uiso 1 1 calc R . .
C4 C 0.3086(6) 0.4385(6) 0.2657(3) 0.0426(15) Uani 1 1 d D . .
C5 C 0.1833(8) 0.4072(8) 0.2077(4) 0.074(3) Uani 1 1 d DU . .
H5A H 0.1397 0.3307 0.1796 0.089 Uiso 1 1 calc R . .
H5B H 0.1374 0.4165 0.2356 0.089 Uiso 1 1 calc R . .
C6 C 0.1889(10) 0.4714(10) 0.1521(5) 0.104(4) Uani 1 1 d DU . .
H6 H 0.2384 0.5468 0.1720 0.125 Uiso 1 1 calc R . .
C7 C 0.1318(13) 0.4331(13) 0.0788(5) 0.127(4) Uani 1 1 d DU . .
H7A H 0.0812 0.3582 0.0565 0.153 Uiso 1 1 calc R . .
H7B H 0.1406 0.4802 0.0476 0.153 Uiso 1 1 calc R . .
C8 C 0.3759(6) 0.5573(6) 0.3082(4) 0.0442(15) Uani 1 1 d . . .
C9 C 0.3362(8) 0.5911(7) 0.3583(5) 0.062(2) Uani 1 1 d . . .
H9 H 0.2695 0.5392 0.3662 0.074 Uiso 1 1 calc R . .
C10 C 0.3889(9) 0.6946(7) 0.3959(6) 0.073(2) Uani 1 1 d . . .
H10 H 0.3570 0.7143 0.4279 0.087 Uiso 1 1 calc R . .
C11 C 0.4896(9) 0.7732(7) 0.3884(5) 0.070(2) Uani 1 1 d . . .
H11 H 0.5289 0.8459 0.4160 0.084 Uiso 1 1 calc R . .
C12 C 0.5305(9) 0.7408(7) 0.3387(6) 0.074(3) Uani 1 1 d . . .
H12 H 0.5986 0.7922 0.3319 0.089 Uiso 1 1 calc R . .
C13 C 0.4725(8) 0.6343(7) 0.2992(5) 0.058(2) Uani 1 1 d . . .
H13 H 0.5008 0.6143 0.2648 0.070 Uiso 1 1 calc R . .
C14 C 0.3040(6) 0.3720(6) 0.3245(4) 0.0475(16) Uani 1 1 d . . .
C15 C 0.2043(6) 0.2749(6) 0.3109(5) 0.0556(19) Uani 1 1 d . . .
H15 H 0.1326 0.2505 0.2679 0.067 Uiso 1 1 calc R . .
C16 C 0.2081(8) 0.2130(6) 0.3593(5) 0.065(2) Uani 1 1 d U . .
H16 H 0.1388 0.1459 0.3498 0.078 Uiso 1 1 calc R . .
C17 C 0.3116(8) 0.2473(6) 0.4214(5) 0.0601(18) Uani 1 1 d U . .
H17 H 0.3140 0.2037 0.4544 0.072 Uiso 1 1 calc R . .
C18 C 0.4126(7) 0.3454(7) 0.4358(4) 0.0587(19) Uani 1 1 d . . .
H18 H 0.4841 0.3702 0.4791 0.070 Uiso 1 1 calc R . .
C19 C 0.4077(6) 0.4055(6) 0.3871(4) 0.0474(16) Uani 1 1 d . . .
H19 H 0.4773 0.4722 0.3963 0.057 Uiso 1 1 calc R . .
C20 C 0.3461(5) 0.0898(5) 0.2333(3) 0.0355(13) Uani 1 1 d . . .
H20A H 0.2601 0.0460 0.1995 0.043 Uiso 1 1 calc R . .
H20B H 0.3577 0.1501 0.2694 0.043 Uiso 1 1 calc R . .
C21 C 0.3822(5) 0.0206(5) 0.2786(3) 0.0318(12) Uani 1 1 d . . .
C22 C 0.3514(6) -0.0824(5) 0.2240(4) 0.0480(16) Uani 1 1 d D . .
H22A H 0.3929 -0.0599 0.1893 0.058 Uiso 1 1 calc R . .
H22B H 0.3873 -0.1175 0.2551 0.058 Uiso 1 1 calc R . .
C23 C 0.2267(6) -0.1635(6) 0.1772(4) 0.0606(19) Uani 1 1 d D . .
H23 H 0.1701 -0.1756 0.1992 0.073 Uiso 1 1 calc R . .
C24 C 0.1851(10) -0.2221(8) 0.1065(5) 0.095(3) Uani 1 1 d D . .
H24A H 0.2384 -0.2127 0.0822 0.114 Uiso 1 1 calc R . .
H24B H 0.1020 -0.2732 0.0803 0.114 Uiso 1 1 calc R . .
C25 C 0.3135(5) -0.0133(5) 0.3303(3) 0.0353(13) Uani 1 1 d . . .
C26 C 0.2007(5) -0.0300(5) 0.3118(3) 0.0348(13) Uani 1 1 d . . .
H26 H 0.1659 -0.0131 0.2681 0.042 Uiso 1 1 calc R . .
C27 C 0.1358(6) -0.0714(6) 0.3562(4) 0.0453(15) Uani 1 1 d . . .
H27 H 0.0587 -0.0805 0.3435 0.054 Uiso 1 1 calc R . .
C28 C 0.1843(6) -0.0990(6) 0.4186(4) 0.0530(18) Uani 1 1 d . . .
H28 H 0.1390 -0.1301 0.4475 0.064 Uiso 1 1 calc R . .
C29 C 0.2979(7) -0.0815(7) 0.4390(4) 0.057(2) Uani 1 1 d . . .
H29 H 0.3323 -0.0982 0.4829 0.069 Uiso 1 1 calc R . .
C30 C 0.3625(6) -0.0396(6) 0.3953(4) 0.0513(17) Uani 1 1 d . . .
H30 H 0.4407 -0.0285 0.4093 0.062 Uiso 1 1 calc R . .
C31 C 0.5167(5) 0.0890(5) 0.3263(3) 0.0289(11) Uani 1 1 d . . .
C32 C 0.7214(6) 0.1326(7) 0.3588(4) 0.0530(19) Uani 1 1 d . . .
H32 H 0.7763 0.1161 0.3495 0.064 Uiso 1 1 calc R . .
C33 C 0.7629(6) 0.2213(6) 0.4154(4) 0.0543(19) Uani 1 1 d . . .
H33 H 0.8462 0.2665 0.4452 0.065 Uiso 1 1 calc R . .
C34 C 0.6829(6) 0.2441(5) 0.4284(4) 0.0471(17) Uani 1 1 d . . .
H34 H 0.7110 0.3049 0.4680 0.056 Uiso 1 1 calc R . .
C35 C 0.5618(5) 0.1796(5) 0.3847(3) 0.0355(13) Uani 1 1 d . . .
H35 H 0.5079 0.1971 0.3946 0.043 Uiso 1 1 calc R . .
C36 C 0.6833(5) 0.3598(4) 0.2219(3) 0.0328(12) Uani 1 1 d . . .
H36A H 0.6885 0.3199 0.1802 0.039 Uiso 1 1 calc R . .
H36B H 0.6623 0.3134 0.2554 0.039 Uiso 1 1 calc R . .
C37 C 0.8081(5) 0.4610(4) 0.2682(3) 0.0309(12) Uani 1 1 d D A .
C38 C 0.8596(5) 0.5193(5) 0.2147(3) 0.0403(14) Uani 1 1 d D . .
H38A H 0.7955 0.5264 0.1793 0.048 Uiso 0.396(11) 1 d PR A .
H38B H 0.9253 0.5926 0.2455 0.048 Uiso 0.396(11) 1 d PR . .
H38C H 0.8531 0.4665 0.1748 0.048 Uiso 0.604(11) 1 d PR . .
H38D H 0.8104 0.5484 0.1894 0.048 Uiso 0.604(11) 1 d PR . .
C39A C 0.9866(6) 0.6065(7) 0.2517(6) 0.039(3) Uani 0.604(11) 1 d PD A 1
H39A H 1.0069 0.6653 0.2901 0.047 Uiso 0.604(11) 1 calc PR A 1
C40A C 1.0723(9) 0.6080(11) 0.2350(9) 0.068(4) Uani 0.604(11) 1 d PD A 1
H40A H 1.0551 0.5506 0.1969 0.081 Uiso 0.604(11) 1 calc PR A 1
H40B H 1.1521 0.6667 0.2611 0.081 Uiso 0.604(11) 1 calc PR A 1
C39B C 0.9028(16) 0.4753(14) 0.1680(8) 0.058(5) Uani 0.396(11) 1 d PDU A 2
H39B H 0.9448 0.4421 0.1903 0.070 Uiso 0.396(11) 1 calc PR A 2
C40B C 0.888(3) 0.478(3) 0.0973(9) 0.105(9) Uani 0.396(11) 1 d PDU A 2
H40C H 0.8466 0.5104 0.0729 0.126 Uiso 0.396(11) 1 calc PR A 2
H40D H 0.9190 0.4475 0.0710 0.126 Uiso 0.396(11) 1 calc PR A 2
C41 C 0.8917(4) 0.4260(4) 0.3132(3) 0.0255(11) Uani 1 1 d . . .
C42 C 0.8878(5) 0.3352(4) 0.2815(3) 0.0290(11) Uani 1 1 d . A .
H42 H 0.8298 0.2926 0.2318 0.035 Uiso 1 1 calc R . .
C43 C 0.9652(5) 0.3043(5) 0.3197(3) 0.0309(12) Uani 1 1 d . . .
H43 H 0.9605 0.2417 0.2964 0.037 Uiso 1 1 calc R A .
C44 C 1.0505(5) 0.3664(5) 0.3928(3) 0.0336(12) Uani 1 1 d . A .
H44 H 1.1039 0.3459 0.4199 0.040 Uiso 1 1 calc R . .
C45 C 1.0568(5) 0.4571(5) 0.4253(3) 0.0370(13) Uani 1 1 d . . .
H45 H 1.1148 0.4993 0.4751 0.044 Uiso 1 1 calc R A .
C46 C 0.9790(5) 0.4876(5) 0.3860(3) 0.0340(13) Uani 1 1 d . A .
H46 H 0.9853 0.5512 0.4090 0.041 Uiso 1 1 calc R . .
C47 C 0.7902(4) 0.5302(4) 0.3224(3) 0.0278(11) Uani 1 1 d . . .
C48 C 0.7430(5) 0.4883(5) 0.3742(3) 0.0349(12) Uani 1 1 d . A .
H48 H 0.7263 0.4189 0.3775 0.042 Uiso 1 1 calc R . .
C49 C 0.7201(5) 0.5460(6) 0.4210(3) 0.0424(15) Uani 1 1 d . . .
H49 H 0.6906 0.5172 0.4573 0.051 Uiso 1 1 calc R A .
C50 C 0.7392(7) 0.6432(6) 0.4155(4) 0.0522(18) Uani 1 1 d . A .
H50 H 0.7221 0.6820 0.4474 0.063 Uiso 1 1 calc R . .
C51 C 0.7830(8) 0.6857(6) 0.3642(4) 0.0566(19) Uani 1 1 d . . .
H51 H 0.7960 0.7540 0.3605 0.068 Uiso 1 1 calc R A .
C52 C 0.8088(6) 0.6298(5) 0.3173(4) 0.0448(15) Uani 1 1 d . A .
H52 H 0.8393 0.6601 0.2818 0.054 Uiso 1 1 calc R . .
C53 C 0.5992(6) 0.0665(6) 0.3148(4) 0.0424(15) Uani 1 1 d . . .
H53 H 0.5719 0.0049 0.2762 0.051 Uiso 1 1 calc R . .
Cl1 Cl 0.51231(12) 0.11596(12) 0.03712(8) 0.0386(3) Uani 1 1 d . . .
Cl2 Cl 0.20905(12) -0.03406(11) 0.02097(8) 0.0415(4) Uani 1 1 d . . .
Cl3 Cl 0.09885(11) 0.14519(12) 0.01282(8) 0.0373(3) Uani 1 1 d . . .
Cl4 Cl 0.58769(11) 0.37399(11) 0.02515(8) 0.0359(3) Uani 1 1 d . . .
Cl5 Cl 0.33306(12) 0.39814(10) 0.02099(7) 0.0318(3) Uani 1 1 d . . .
Cl6 Cl 0.50344(15) 0.18746(15) -0.14636(9) 0.0505(4) Uani 1 1 d . . .
Cl7 Cl 0.26545(16) -0.07398(13) -0.15258(9) 0.0543(5) Uani 1 1 d . . .
Cl8 Cl 0.08305(11) 0.22333(11) -0.16426(8) 0.0340(3) Uani 1 1 d . . .
Cl9 Cl 0.38885(12) 0.36876(11) -0.15544(7) 0.0362(3) Uani 1 1 d . . .
Cl10 Cl 0.18798(14) 0.08519(13) -0.26623(8) 0.0454(4) Uani 1 1 d . . .
Cl11 Cl 0.00434(13) -0.05114(11) -0.16304(9) 0.0478(4) Uani 1 1 d . . .
N1 N 0.4173(4) 0.1329(4) 0.1867(3) 0.0298(10) Uani 1 1 d . . .
H1A H 0.3942 0.0759 0.1482 0.036 Uiso 1 1 calc R . .
H1B H 0.4962 0.1588 0.2170 0.036 Uiso 1 1 calc R . .
N2 N 0.5852(4) 0.3809(4) 0.1889(2) 0.0298(10) Uani 1 1 d . . .
H2A H 0.6012 0.4172 0.1536 0.036 Uiso 1 1 calc R . .
H2B H 0.5880 0.4258 0.2270 0.036 Uiso 1 1 calc R . .
N3 N 0.3186(4) 0.3025(4) 0.1808(3) 0.0377(11) Uani 1 1 d . . .
H3C H 0.2501 0.2861 0.1410 0.045 Uiso 1 1 calc R . .
H3D H 0.2951 0.2624 0.2128 0.045 Uiso 1 1 calc R . .

loop_
_atom_site_aniso_label
_atom_site_aniso_U_11
_atom_site_aniso_U_22
_atom_site_aniso_U_33
_atom_site_aniso_U_23
_atom_site_aniso_U_13
_atom_site_aniso_U_12
Zn1 0.0271(4) 0.0336(4) 0.0203(3) 0.0095(3) 0.0095(2) 0.0196(3)
C1 0.021(2) 0.023(2) 0.021(2) 0.0073(19) 0.0080(18) 0.0110(19)
B2 0.025(3) 0.021(3) 0.025(3) 0.015(2) 0.011(2) 0.011(2)
B3 0.028(3) 0.035(3) 0.022(3) 0.008(2) 0.010(2) 0.021(3)
B4 0.028(3) 0.035(3) 0.027(3) 0.002(2) 0.005(2) 0.020(3)
B5 0.028(3) 0.021(3) 0.031(3) 0.006(2) 0.000(2) 0.012(2)
B6 0.023(3) 0.028(3) 0.035(3) 0.016(3) 0.009(2) 0.014(2)
B7 0.025(3) 0.025(3) 0.026(3) 0.009(2) 0.006(2) 0.009(2)
B8 0.028(3) 0.033(3) 0.019(3) 0.009(2) 0.011(2) 0.018(2)
B9 0.038(4) 0.040(4) 0.022(3) -0.002(3) 0.009(2) 0.022(3)
B10 0.038(4) 0.030(3) 0.027(3) -0.003(3) 0.003(2) 0.019(3)
B11 0.046(4) 0.034(3) 0.016(3) 0.001(2) 0.003(2) 0.023(3)
B1 0.033(3) 0.021(3) 0.033(3) 0.010(2) 0.003(2) 0.015(2)
C3 0.049(4) 0.050(4) 0.037(3) 0.011(3) 0.021(3) 0.034(3)
C4 0.047(4) 0.063(4) 0.039(3) 0.012(3) 0.028(3) 0.038(3)
C5 0.070(5) 0.101(6) 0.071(5) 0.000(4) 0.019(4) 0.069(5)
C6 0.114(7) 0.150(8) 0.084(5) 0.030(5) 0.029(5) 0.101(6)
C7 0.132(8) 0.170(9) 0.098(6) 0.027(6) 0.034(6) 0.101(7)
C8 0.056(4) 0.057(4) 0.049(4) 0.022(3) 0.034(3) 0.043(3)
C9 0.082(6) 0.060(5) 0.074(5) 0.022(4) 0.060(5) 0.042(4)
C10 0.100(7) 0.069(5) 0.080(6) 0.020(5) 0.063(5) 0.051(5)
C11 0.112(7) 0.063(5) 0.068(5) 0.014(4) 0.051(5) 0.061(5)
C12 0.094(7) 0.070(6) 0.095(7) 0.038(5) 0.068(6) 0.048(5)
C13 0.084(6) 0.067(5) 0.065(5) 0.027(4) 0.053(4) 0.054(5)
C14 0.057(4) 0.050(4) 0.043(4) 0.007(3) 0.029(3) 0.028(3)
C15 0.045(4) 0.052(4) 0.065(5) 0.000(4) 0.030(3) 0.019(3)
C16 0.066(5) 0.052(4) 0.071(5) 0.005(4) 0.046(3) 0.017(3)
C17 0.085(5) 0.051(4) 0.062(4) 0.019(3) 0.053(3) 0.033(4)
C18 0.068(5) 0.067(5) 0.045(4) 0.019(4) 0.026(3) 0.035(4)
C19 0.061(4) 0.046(4) 0.032(3) 0.015(3) 0.023(3) 0.021(3)
C20 0.029(3) 0.049(3) 0.034(3) 0.021(3) 0.015(2) 0.021(3)
C21 0.031(3) 0.034(3) 0.030(3) 0.011(2) 0.012(2) 0.016(2)
C22 0.056(4) 0.045(4) 0.037(3) 0.012(3) 0.025(3) 0.017(3)
C23 0.056(5) 0.061(5) 0.061(5) 0.012(4) 0.025(4) 0.027(4)
C24 0.093(8) 0.071(6) 0.080(7) 0.007(5) 0.025(6) 0.020(5)
C25 0.030(3) 0.041(3) 0.038(3) 0.019(3) 0.014(2) 0.018(2)
C26 0.031(3) 0.046(3) 0.032(3) 0.018(3) 0.012(2) 0.022(3)
C27 0.035(3) 0.068(4) 0.038(3) 0.022(3) 0.021(3) 0.026(3)
C28 0.038(4) 0.078(5) 0.052(4) 0.039(4) 0.027(3) 0.027(3)
C29 0.050(4) 0.086(5) 0.052(4) 0.049(4) 0.028(3) 0.037(4)
C30 0.036(4) 0.072(5) 0.051(4) 0.038(4) 0.018(3) 0.027(3)
C31 0.026(3) 0.041(3) 0.029(3) 0.022(2) 0.015(2) 0.020(2)
C32 0.029(4) 0.086(5) 0.069(5) 0.051(5) 0.033(3) 0.034(4)
C33 0.030(4) 0.067(5) 0.045(4) 0.033(4) 0.008(3) 0.011(3)
C34 0.041(4) 0.040(3) 0.032(3) 0.015(3) 0.008(3) 0.003(3)
C35 0.042(3) 0.042(3) 0.030(3) 0.019(3) 0.017(2) 0.025(3)
C36 0.031(3) 0.030(3) 0.033(3) 0.004(2) 0.004(2) 0.019(2)
C37 0.031(3) 0.030(3) 0.027(3) 0.006(2) 0.006(2) 0.016(2)
C38 0.044(4) 0.049(4) 0.036(3) 0.015(3) 0.013(2) 0.031(3)
C39A 0.035(6) 0.039(6) 0.052(6) 0.024(5) 0.023(4) 0.019(4)
C40A 0.043(7) 0.073(9) 0.112(12) 0.055(9) 0.043(7) 0.036(7)
C39B 0.048(11) 0.061(12) 0.089(12) 0.045(11) 0.043(10) 0.032(9)
C40B 0.108(12) 0.121(13) 0.096(10) 0.028(9) 0.047(9) 0.064(9)
C41 0.025(3) 0.024(3) 0.030(3) 0.009(2) 0.012(2) 0.014(2)
C42 0.025(3) 0.027(3) 0.029(3) 0.005(2) 0.008(2) 0.011(2)
C43 0.028(3) 0.033(3) 0.037(3) 0.009(2) 0.013(2) 0.020(2)
C44 0.032(3) 0.045(3) 0.036(3) 0.019(3) 0.016(2) 0.025(3)
C45 0.035(3) 0.047(3) 0.028(3) 0.006(2) 0.006(2) 0.026(3)
C46 0.034(3) 0.034(3) 0.029(3) 0.000(2) 0.002(2) 0.021(2)
C47 0.024(3) 0.033(3) 0.022(2) 0.005(2) 0.0034(19) 0.015(2)
C48 0.031(3) 0.039(3) 0.032(3) 0.013(2) 0.008(2) 0.018(2)
C49 0.035(3) 0.062(4) 0.028(3) 0.009(3) 0.007(2) 0.028(3)
C50 0.073(5) 0.059(4) 0.035(3) 0.005(3) 0.013(3) 0.049(4)
C51 0.103(6) 0.043(4) 0.042(4) 0.015(3) 0.034(4) 0.048(4)
C52 0.057(4) 0.039(3) 0.039(3) 0.012(3) 0.019(3) 0.026(3)
C53 0.052(4) 0.050(4) 0.050(4) 0.031(3) 0.033(3) 0.034(3)
Cl1 0.0414(8) 0.0438(8) 0.0336(7) 0.0041(6) 0.0031(5) 0.0327(6)
Cl2 0.0374(8) 0.0282(7) 0.0422(8) 0.0170(6) 0.0028(5) 0.0110(5)
Cl3 0.0248(7) 0.0482(8) 0.0415(7) 0.0214(6) 0.0175(5) 0.0166(6)
Cl4 0.0252(7) 0.0411(7) 0.0348(7) 0.0114(6) 0.0124(5) 0.0118(5)
Cl5 0.0405(7) 0.0286(6) 0.0301(6) 0.0069(5) 0.0120(5) 0.0223(5)
Cl6 0.0528(9) 0.0778(11) 0.0377(8) 0.0100(7) 0.0247(7) 0.0434(9)
Cl7 0.0743(11) 0.0420(8) 0.0373(8) -0.0055(6) -0.0025(7) 0.0414(8)
Cl8 0.0285(7) 0.0365(7) 0.0356(7) 0.0159(5) 0.0059(5) 0.0189(5)
Cl9 0.0374(7) 0.0404(7) 0.0294(6) 0.0169(6) 0.0169(5) 0.0157(6)
Cl10 0.0580(9) 0.0496(9) 0.0213(6) 0.0014(6) 0.0039(6) 0.0313(7)
Cl11 0.0346(8) 0.0291(7) 0.0441(8) 0.0099(6) -0.0070(6) 0.0037(6)
N1 0.033(2) 0.035(2) 0.029(2) 0.0165(19) 0.0136(18) 0.020(2)
N2 0.029(2) 0.034(2) 0.025(2) 0.0037(18) 0.0049(17) 0.0207(19)
N3 0.043(3) 0.055(3) 0.030(2) 0.013(2) 0.020(2) 0.033(2)

loop_
_atom_type_symbol
_atom_type_description
_atom_type_scat_dispersion_real
_atom_type_scat_dispersion_imag
_atom_type_scat_source
C C 0.0181 0.0091 'International Tables Vol C Tables 4.2.6.8 and 6.1.1.4'
H H 0.0000 0.0000 'International Tables Vol C Tables 4.2.6.8 and 6.1.1.4'
N N 0.0311 0.0180 'International Tables Vol C Tables 4.2.6.8 and 6.1.1.4'
Cl Cl 0.3639 0.7018 'International Tables Vol C Tables 4.2.6.8 and 6.1.1.4'
B B 0.0090 0.0039 'International Tables Vol C Tables 4.2.6.8 and 6.1.1.4'
Zn Zn -1.5491 0.6778 'International Tables Vol C Tables 4.2.6.8 and 6.1.1.4'

loop_
_geom_angle_atom_site_label_1
_geom_angle_atom_site_label_2
_geom_angle_atom_site_label_3
_geom_angle
C1 Zn1 N2 115.02(19)
C1 Zn1 N1 111.61(19)
N2 Zn1 N1 104.42(18)
C1 Zn1 N3 115.93(19)
N2 Zn1 N3 102.16(19)
N1 Zn1 N3 106.56(19)
B5 C1 B4 61.5(4)
B5 C1 B2 111.7(4)
B4 C1 B2 112.3(4)
B5 C1 B6 62.1(3)
B4 C1 B6 112.7(4)
B2 C1 B6 61.2(3)
B5 C1 B3 111.6(4)
B4 C1 B3 61.5(3)
B2 C1 B3 62.1(3)
B6 C1 B3 112.2(4)
B5 C1 Zn1 121.5(3)
B4 C1 Zn1 120.6(3)
B2 C1 Zn1 117.3(3)
B6 C1 Zn1 118.6(3)
B3 C1 Zn1 118.4(3)
C1 B2 B6 59.4(3)
C1 B2 B8 106.3(4)
B6 B2 B8 108.9(4)
C1 B2 B7 106.6(4)
B6 B2 B7 60.3(3)
B8 B2 B7 60.7(3)
C1 B2 Cl5 119.1(4)
B6 B2 Cl5 119.4(4)
B8 B2 Cl5 125.3(4)
B7 B2 Cl5 124.8(4)
C1 B2 B3 59.3(3)
B6 B2 B3 108.5(4)
B8 B2 B3 59.9(3)
B7 B2 B3 108.7(4)
Cl5 B2 B3 120.2(4)
C1 B3 Cl4 123.5(4)
C1 B3 B4 59.0(3)
Cl4 B3 B4 119.5(4)
C1 B3 B9 106.2(4)
Cl4 B3 B9 120.7(4)
B4 B3 B9 60.3(4)
C1 B3 B8 105.7(4)
Cl4 B3 B8 123.3(4)
B4 B3 B8 108.6(4)
B9 B3 B8 60.8(3)
C1 B3 B2 58.6(3)
Cl4 B3 B2 123.7(4)
B4 B3 B2 107.4(4)
B9 B3 B2 108.3(4)
B8 B3 B2 59.7(3)
C1 B4 B5 59.2(3)
C1 B4 B3 59.6(3)
B5 B4 B3 108.1(4)
C1 B4 B10 105.9(4)
B5 B4 B10 59.8(4)
B3 B4 B10 107.9(4)
C1 B4 B9 106.4(4)
B5 B4 B9 107.9(4)
B3 B4 B9 60.1(4)
B10 B4 B9 59.9(4)
C1 B4 Cl1 118.2(4)
B5 B4 Cl1 120.7(4)
B3 B4 Cl1 119.0(4)
B10 B4 Cl1 126.9(4)
B9 B4 Cl1 125.6(4)
C1 B5 B4 59.3(3)
C1 B5 B10 106.6(4)
B4 B5 B10 60.5(4)
C1 B5 B1 107.1(4)
B4 B5 B1 109.6(5)
B10 B5 B1 60.7(4)
C1 B5 B6 59.0(3)
B4 B5 B6 108.3(4)
B10 B5 B6 108.8(4)
B1 B5 B6 60.7(3)
C1 B5 Cl2 121.7(4)
B4 B5 Cl2 120.9(4)
B10 B5 Cl2 123.2(4)
B1 B5 Cl2 122.1(4)
B6 B5 Cl2 120.4(4)
C1 B6 B2 59.4(3)
C1 B6 B7 106.6(4)
B2 B6 B7 60.4(3)
C1 B6 B5 58.9(3)
B2 B6 B5 107.6(4)
B7 B6 B5 107.8(5)
C1 B6 Cl3 122.3(4)
B2 B6 Cl3 122.1(4)
B7 B6 Cl3 123.2(4)
B5 B6 Cl3 120.8(4)
C1 B6 B1 106.0(4)
B2 B6 B1 108.5(4)
B7 B6 B1 60.5(3)
B5 B6 B1 59.5(3)
Cl3 B6 B1 122.1(4)
B6 B7 B2 59.3(3)
B6 B7 B11 107.4(4)
B2 B7 B11 107.0(4)
B6 B7 Cl8 121.7(4)
B2 B7 Cl8 121.2(4)
B11 B7 Cl8 123.2(4)
B6 B7 B8 107.2(4)
B2 B7 B8 59.6(3)
B11 B7 B8 59.8(4)
Cl8 B7 B8 121.6(4)
B6 B7 B1 60.4(4)
B2 B7 B1 107.6(4)
B11 B7 B1 59.7(4)
Cl8 B7 B1 122.6(4)
B8 B7 B1 107.8(4)
B2 B8 B3 60.4(3)
B2 B8 B11 107.0(4)
B3 B8 B11 107.3(4)
B2 B8 B7 59.7(3)
B3 B8 B7 108.2(4)
B11 B8 B7 59.7(4)
B2 B8 B9 107.8(4)
B3 B8 B9 59.6(3)
B11 B8 B9 60.1(3)
B7 B8 B9 108.2(4)
B2 B8 Cl9 121.6(4)
B3 B8 Cl9 121.5(4)
B11 B8 Cl9 122.8(4)
B7 B8 Cl9 121.6(4)
B9 B8 Cl9 122.0(4)
B10 B9 B3 107.6(5)
B10 B9 B4 60.0(4)
B3 B9 B4 59.6(3)
B10 B9 Cl6 123.6(4)
B3 B9 Cl6 120.6(4)
B4 B9 Cl6 122.3(4)
B10 B9 B11 59.7(4)
B3 B9 B11 106.9(4)
B4 B9 B11 107.1(5)
Cl6 B9 B11 123.3(4)
B10 B9 B8 107.4(4)
B3 B9 B8 59.6(3)
B4 B9 B8 107.1(4)
Cl6 B9 B8 121.0(5)
B11 B9 B8 59.5(3)
B5 B10 B11 107.2(5)
B5 B10 B9 108.1(4)
B11 B10 B9 60.6(4)
B5 B10 B4 59.7(4)
B11 B10 B4 108.0(4)
B9 B10 B4 60.1(4)
B5 B10 B1 59.9(4)
B11 B10 B1 59.9(4)
B9 B10 B1 109.2(5)
B4 B10 B1 108.3(4)
B5 B10 Cl7 122.5(5)
B11 B10 Cl7 121.8(4)
B9 B10 Cl7 120.7(5)
B4 B10 Cl7 121.7(4)
B1 B10 Cl7 121.4(4)
B10 B11 B1 60.4(4)
B10 B11 B7 108.8(5)
B1 B11 B7 60.7(4)
B10 B11 B8 108.2(4)
B1 B11 B8 109.2(4)
B7 B11 B8 60.5(3)
B10 B11 B9 59.7(4)
B1 B11 B9 108.9(4)
B7 B11 B9 109.1(4)
B8 B11 B9 60.4(3)
B10 B11 Cl10 120.8(4)
B1 B11 Cl10 121.3(4)
B7 B11 Cl10 122.1(4)
B8 B11 Cl10 121.6(4)
B9 B11 Cl10 120.4(4)
B5 B1 B11 106.6(4)
B5 B1 Cl11 123.0(4)
B11 B1 Cl11 122.7(4)
B5 B1 B10 59.3(4)
B11 B1 B10 59.7(4)
Cl11 B1 B10 123.2(4)
B5 B1 B6 59.8(3)
B11 B1 B6 106.4(4)
Cl11 B1 B6 121.8(5)
B10 B1 B6 107.0(4)
B5 B1 B7 107.0(4)
B11 B1 B7 59.7(4)
Cl11 B1 B7 121.1(4)
B10 B1 B7 107.4(5)
B6 B1 B7 59.2(3)
N3 C3 C4 113.6(5)
N3 C3 H3A 108.9
C4 C3 H3A 108.9
N3 C3 H3B 108.9
C4 C3 H3B 108.9
H3A C3 H3B 107.7
C8 C4 C5 108.5(5)
C8 C4 C14 109.2(5)
C5 C4 C14 113.8(6)
C8 C4 C3 110.8(5)
C5 C4 C3 109.2(5)
C14 C4 C3 105.2(5)
C6 C5 C4 113.3(7)
C6 C5 H5A 108.9
C4 C5 H5A 108.9
C6 C5 H5B 108.9
C4 C5 H5B 108.9
H5A C5 H5B 107.7
C7 C6 C5 125.7(11)
C7 C6 H6 117.2
C5 C6 H6 117.2
C6 C7 H7A 120.0
C6 C7 H7B 120.0
H7A C7 H7B 120.0
C13 C8 C9 116.8(7)
C13 C8 C4 123.9(6)
C9 C8 C4 119.3(6)
C10 C9 C8 122.5(8)
C10 C9 H9 118.8
C8 C9 H9 118.8
C9 C10 C11 120.8(7)
C9 C10 H10 119.6
C11 C10 H10 119.6
C10 C11 C12 117.5(8)
C10 C11 H11 121.3
C12 C11 H11 121.3
C13 C12 C11 120.4(8)
C13 C12 H12 119.8
C11 C12 H12 119.8
C8 C13 C12 122.0(7)
C8 C13 H13 119.0
C12 C13 H13 119.0
C15 C14 C19 118.9(7)
C15 C14 C4 121.7(7)
C19 C14 C4 118.9(6)
C16 C15 C14 120.1(8)
C16 C15 H15 120.0
C14 C15 H15 120.0
C15 C16 C17 120.4(7)
C15 C16 H16 119.8
C17 C16 H16 119.8
C16 C17 C18 120.0(8)
C16 C17 H17 120.0
C18 C17 H17 120.0
C19 C18 C17 118.9(8)
C19 C18 H18 120.5
C17 C18 H18 120.5
C18 C19 C14 121.6(7)
C18 C19 H19 119.2
C14 C19 H19 119.2
N1 C20 C21 112.7(5)
N1 C20 H20A 109.1
C21 C20 H20A 109.1
N1 C20 H20B 109.1
C21 C20 H20B 109.1
H20A C20 H20B 107.8
C31 C21 C25 110.2(4)
C31 C21 C22 110.6(5)
C25 C21 C22 107.9(5)
C31 C21 C20 107.3(4)
C25 C21 C20 110.0(5)
C22 C21 C20 110.9(5)
C23 C22 C21 120.0(6)
C23 C22 H22A 107.3
C21 C22 H22A 107.3
C23 C22 H22B 107.3
C21 C22 H22B 107.3
H22A C22 H22B 106.9
C24 C23 C22 125.9(8)
C24 C23 H23 117.0
C22 C23 H23 117.0
C23 C24 H24A 120.0
C23 C24 H24B 120.0
H24A C24 H24B 120.0
C26 C25 C30 118.1(6)
C26 C25 C21 122.7(5)
C30 C25 C21 118.8(5)
C25 C26 C27 121.2(5)
C25 C26 H26 119.4
C27 C26 H26 119.4
C28 C27 C26 119.8(6)
C28 C27 H27 120.1
C26 C27 H27 120.1
C29 C28 C27 120.0(6)
C29 C28 H28 120.0
C27 C28 H28 120.0
C28 C29 C30 120.0(6)
C28 C29 H29 120.0
C30 C29 H29 120.0
C29 C30 C25 120.8(6)
C29 C30 H30 119.6
C25 C30 H30 119.6
C53 C31 C35 116.9(5)
C53 C31 C21 123.4(6)
C35 C31 C21 119.7(5)
C33 C32 C53 120.5(6)
C33 C32 H32 119.8
C53 C32 H32 119.8
C34 C33 C32 119.3(6)
C34 C33 H33 120.4
C32 C33 H33 120.4
C33 C34 C35 120.7(7)
C33 C34 H34 119.6
C35 C34 H34 119.6
C34 C35 C31 121.4(6)
C34 C35 H35 119.3
C31 C35 H35 119.3
N2 C36 C37 114.8(4)
N2 C36 H36A 108.6
C37 C36 H36A 108.6
N2 C36 H36B 108.6
C37 C36 H36B 108.6
H36A C36 H36B 107.5
C38 C37 C41 108.8(4)
C38 C37 C47 112.4(5)
C41 C37 C47 110.6(4)
C38 C37 C36 110.2(4)
C41 C37 C36 108.2(4)
C47 C37 C36 106.4(4)
C39B C38 C39A 83.8(9)
C39B C38 C37 121.0(7)
C39A C38 C37 114.7(5)
C39B C38 H38A 106.7
C39A C38 H38A 123.8
C37 C38 H38A 106.2
C39B C38 H38B 108.2
C37 C38 H38B 107.4
H38A C38 H38B 106.5
C39A C38 H38C 107.7
C37 C38 H38C 108.3
H38A C38 H38C 93.4
H38B C38 H38C 131.9
C39B C38 H38D 116.6
C39A C38 H38D 109.2
C37 C38 H38D 109.0
H38B C38 H38D 89.7
H38C C38 H38D 107.8
C40A C39A C38 124.3(9)
C40A C39A H38B 157.3
C40A C39A H39A 117.8
C38 C39A H39A 117.8
H38B C39A H39A 82.8
C39A C40A H40A 120.0
C39A C40A H40B 120.0
H40A C40A H40B 120.0
C40B C39B C38 125.2(12)
C40B C39B H38C 111.9
C40B C39B H39B 117.4
C38 C39B H39B 117.4
H38C C39B H39B 118.7
C39B C40B H40C 120.0
C39B C40B H40D 120.0
H40C C40B H40D 120.0
C42 C41 C46 117.4(5)
C42 C41 C37 121.2(5)
C46 C41 C37 121.3(5)
C43 C42 C41 122.3(5)
C43 C42 H42 118.8
C41 C42 H42 118.8
C42 C43 C44 119.1(5)
C42 C43 H43 120.4
C44 C43 H43 120.4
C45 C44 C43 119.7(5)
C45 C44 H44 120.1
C43 C44 H44 120.1
C44 C45 C46 120.5(5)
C44 C45 H45 119.7
C46 C45 H45 119.7
C45 C46 C41 120.9(5)
C45 C46 H46 119.6
C41 C46 H46 119.6
C52 C47 C48 117.7(5)
C52 C47 C37 122.5(5)
C48 C47 C37 119.5(5)
C49 C48 C47 121.0(6)
C49 C48 H48 119.5
C47 C48 H48 119.5
C50 C49 C48 120.5(6)
C50 C49 H49 119.8
C48 C49 H49 119.8
C49 C50 C51 120.0(6)
C49 C50 H50 120.0
C51 C50 H50 120.0
C50 C51 C52 120.6(6)
C50 C51 H51 119.7
C52 C51 H51 119.7
C47 C52 C51 120.1(6)
C47 C52 H52 119.9
C51 C52 H52 119.9
C31 C53 C32 121.2(7)
C31 C53 H53 119.4
C32 C53 H53 119.4
C20 N1 Zn1 120.8(4)
C20 N1 H1A 107.1
Zn1 N1 H1A 107.1
C20 N1 H1B 107.1
Zn1 N1 H1B 107.1
H1A N1 H1B 106.8
C36 N2 Zn1 117.8(3)
C36 N2 H2A 107.9
Zn1 N2 H2A 107.9
C36 N2 H2B 107.9
Zn1 N2 H2B 107.9
H2A N2 H2B 107.2
C3 N3 Zn1 119.2(4)
C3 N3 H3C 107.5
Zn1 N3 H3C 107.5
C3 N3 H3D 107.5
Zn1 N3 H3D 107.5
H3C N3 H3D 107.0

loop_
_geom_bond_atom_site_label_1
_geom_bond_atom_site_label_2
_geom_bond_distance
Zn1 C1 2.049(5)
Zn1 N2 2.069(4)
Zn1 N1 2.081(4)
Zn1 N3 2.086(4)
C1 B5 1.718(7)
C1 B4 1.719(8)
C1 B2 1.719(7)
C1 B6 1.720(7)
C1 B3 1.730(8)
B2 B6 1.750(8)
B2 B8 1.767(8)
B2 B7 1.769(8)
B2 Cl5 1.773(6)
B2 B3 1.779(8)
B3 Cl4 1.760(6)
B3 B4 1.763(9)
B3 B9 1.770(8)
B3 B8 1.771(8)
B4 B5 1.758(9)
B4 B10 1.771(8)
B4 B9 1.775(9)
B4 Cl1 1.778(6)
B5 B10 1.758(10)
B5 B1 1.769(8)
B5 B6 1.774(8)
B5 Cl2 1.793(6)
B6 B7 1.769(8)
B6 Cl3 1.776(6)
B6 B1 1.790(9)
B7 B11 1.774(9)
B7 Cl8 1.781(6)
B7 B8 1.788(8)
B7 B1 1.792(8)
B8 B11 1.776(8)
B8 B9 1.793(8)
B8 Cl9 1.795(6)
B9 B10 1.770(10)
B9 Cl6 1.785(7)
B9 B11 1.786(9)
B10 B11 1.769(9)
B10 B1 1.783(9)
B10 Cl7 1.803(6)
B11 B1 1.774(10)
B11 Cl10 1.804(6)
B1 Cl11 1.779(6)
C3 N3 1.475(8)
C3 C4 1.564(8)
C3 H3A 0.9900
C3 H3B 0.9900
C4 C8 1.532(10)
C4 C5 1.553(10)
C4 C14 1.562(10)
C5 C6 1.489(8)
C5 H5A 0.9900
C5 H5B 0.9900
C6 C7 1.300(9)
C6 H6 0.9500
C7 H7A 0.9500
C7 H7B 0.9500
C8 C13 1.363(11)
C8 C9 1.400(9)
C9 C10 1.348(12)
C9 H9 0.9500
C10 C11 1.394(13)
C10 H10 0.9500
C11 C12 1.396(12)
C11 H11 0.9500
C12 C13 1.385(13)
C12 H12 0.9500
C13 H13 0.9500
C14 C15 1.373(10)
C14 C19 1.383(10)
C15 C16 1.370(12)
C15 H15 0.9500
C16 C17 1.374(13)
C16 H16 0.9500
C17 C18 1.385(11)
C17 H17 0.9500
C18 C19 1.357(10)
C18 H18 0.9500
C19 H19 0.9500
C20 N1 1.496(7)
C20 C21 1.554(8)
C20 H20A 0.9900
C20 H20B 0.9900
C21 C31 1.528(8)
C21 C25 1.538(8)
C21 C22 1.554(9)
C22 C23 1.459(7)
C22 H22A 0.9900
C22 H22B 0.9900
C23 C24 1.331(8)
C23 H23 0.9500
C24 H24A 0.9500
C24 H24B 0.9500
C25 C26 1.371(8)
C25 C30 1.410(9)
C26 C27 1.399(9)
C26 H26 0.9500
C27 C28 1.381(10)
C27 H27 0.9500
C28 C29 1.375(10)
C28 H28 0.9500
C29 C30 1.386(10)
C29 H29 0.9500
C30 H30 0.9500
C31 C53 1.388(8)
C31 C35 1.398(9)
C32 C33 1.371(12)
C32 C53 1.393(10)
C32 H32 0.9500
C33 C34 1.368(11)
C33 H33 0.9500
C34 C35 1.380(9)
C34 H34 0.9500
C35 H35 0.9500
C36 N2 1.488(7)
C36 C37 1.549(7)
C36 H36A 0.9900
C36 H36B 0.9900
C37 C38 1.534(8)
C37 C41 1.534(7)
C37 C47 1.541(8)
C38 C39B 1.467(8)
C38 C39A 1.480(7)
C38 H38A 0.9900
C38 H38B 0.9900
C38 H38C 0.9900
C38 H38D 0.9900
C39A C40A 1.301(8)
C39A H38B 0.7336
C39A H39A 0.9500
C40A H40A 0.9500
C40A H40B 0.9500
C39B C40B 1.321(10)
C39B H38C 0.6909
C39B H39B 0.9500
C40B H40C 0.9500
C40B H40D 0.9500
C41 C42 1.386(8)
C41 C46 1.397(8)
C42 C43 1.381(8)
C42 H42 0.9500
C43 C44 1.395(8)
C43 H43 0.9500
C44 C45 1.371(9)
C44 H44 0.9500
C45 C46 1.389(8)
C45 H45 0.9500
C46 H46 0.9500
C47 C52 1.385(9)
C47 C48 1.393(8)
C48 C49 1.381(9)
C48 H48 0.9500
C49 C50 1.350(10)
C49 H49 0.9500
C50 C51 1.365(11)
C50 H50 0.9500
C51 C52 1.395(10)
C51 H51 0.9500
C52 H52 0.9500
C53 H53 0.9500
N1 H1A 0.9200
N1 H1B 0.9200
N2 H2A 0.9200
N2 H2B 0.9200
N3 H3C 0.9200
N3 H3D 0.9200

loop_
_platon_squeeze_void_nr
_platon_squeeze_void_average_x
_platon_squeeze_void_average_y
_platon_squeeze_void_average_z
_platon_squeeze_void_volume
_platon_squeeze_void_count_electrons
_platon_squeeze_void_content
1 0.000 0.000 0.500 141 62 ' '
2 0.145 0.751 0.919 22 4 ' '
3 0.854 0.249 0.081 21 4 ' '
